data_1001369
loop_
_publ_author_name
'Leclaire, A'
'Borel, M M'
'Grandin, A'
'Raveau, B'

_publ_section_title
;
A Mo(III) Phosphate with a Cage Structure: Na Mo P~2~ O~7~
;
_journal_coden_ASTM JSSCBI
_journal_name_full 'Journal of Solid State Chemistry'
_journal_page_first 131
_journal_page_last 135
_journal_paper_doi 10.1016/0022-4596(88)90200-9
_journal_volume 76
_journal_year 1988
_chemical_formula_structural 'Na Mo (P2 O7)'
_chemical_formula_sum 'Mo Na O7 P2'
_chemical_name_systematic 'Sodium molybdenum(III) diphosphate'
_space_group_IT_number 14
_symmetry_cell_setting monoclinic
_symmetry_Int_Tables_number 14
_symmetry_space_group_name_Hall '-P 2ybc'
_symmetry_space_group_name_H-M 'P 1 21/c 1'
_cell_angle_alpha 90
_cell_angle_beta 111.868(3)
_cell_angle_gamma 90
_cell_formula_units_Z 4
_cell_length_a 7.4195(3)
_cell_length_b 8.1084(4)
_cell_length_c 9.7598(4)
_cell_volume 544.9
_refine_ls_R_factor_all 0.035
_cod_database_code 1001369

loop_
_symmetry_equiv_pos_as_xyz
x,y,z
-x,1/2+y,1/2-z
-x,-y,-z
x,1/2-y,1/2+z

loop_
_atom_site_label
_atom_site_type_symbol
_atom_site_symmetry_multiplicity
_atom_site_Wyckoff_symbol
_atom_site_fract_x
_atom_site_fract_y
_atom_site_fract_z
_atom_site_occupancy
_atom_site_attached_hydrogens
_atom_site_calc_flag
Mo1 Mo3+ 4 e 0.25843(2) 0.00547(2) 0.24845(1) 1. 0 d
P1 P5+ 4 e 0.07446(6) 0.25293(6) 0.45875(5) 1. 0 d
P2 P5+ 4 e -0.32763(6) 0.21689(6) 0.45738(5) 1. 0 d
Na1 Na1+ 4 e 0.28421(23) 0.48235(22) 0.28787(19) 1. 0 d
O1 O2- 4 e 0.53989(21) 0.08981(20) 0.35713(17) 1. 0 d
O2 O2- 4 e 0.30868(25) -0.20968(18) 0.38279(15) 1. 0 d
O3 O2- 4 e 0.17033(27) 0.12870(21) 0.39527(19) 1. 0 d
O4 O2- 4 e -0.02348(20) -0.08760(17) 0.13034(16) 1. 0 d
O5 O2- 4 e 0.19160(26) 0.22060(18) 0.12102(16) 1. 0 d
O6 O2- 4 e 0.37151(22) -0.10667(18) 0.09997(16) 1. 0 d
O7 O2- 4 e -0.12504(21) 0.16453(19) 0.44471(19) 1. 0 d

loop_
_atom_type_symbol
_atom_type_oxidation_number
Mo3+ 3.000
P5+ 5.000
Na1+ 1.000
O2- -2.000
